data_4337964
loop_
_publ_author_name
'Hering, Christian'
'Hertrich, Maximilian'
'Schulz, Axel'
'Villinger, Alexander'

_publ_section_title
;
 Azidophosphenium Cations: Versatile Reagents in Inorganic Synthesis.
;
_journal_issue 7
_journal_name_full 'Inorganic chemistry'
_journal_page_first 3880
_journal_paper_doi 10.1021/ic500332s
_journal_volume 53
_journal_year 2014
_chemical_formula_moiety 'C6 H18 Cl7 Ga2 N3 P2 Si2'
_chemical_formula_sum 'C6 H18 Cl7 Ga2 N3 P2 Si2'
_chemical_formula_weight 637.94
_chemical_name_systematic ?
_space_group_IT_number 61
_symmetry_cell_setting orthorhombic
_symmetry_Int_Tables_number 61
_symmetry_space_group_name_Hall '-P 2ac 2ab'
_symmetry_space_group_name_H-M 'P b c a'
_atom_sites_solution_hydrogens geom
_atom_sites_solution_primary direct
_atom_sites_solution_secondary difmap
_audit_creation_method SHELXL-97
_cell_angle_alpha 90.00
_cell_angle_beta 90.00
_cell_angle_gamma 90.00
_cell_formula_units_Z 8
_cell_length_a 16.1569(8)
_cell_length_b 16.6106(8)
_cell_length_c 17.3001(8)
_cell_measurement_reflns_used 5801
_cell_measurement_temperature 173(2)
_cell_measurement_theta_max 49.930
_cell_measurement_theta_min 4.709
_cell_volume 4642.9(4)
_computing_cell_refinement 'Bruker Apex V7.51A'
_computing_data_collection 'Bruker Apex V7.51A'
_computing_data_reduction 'Bruker SAINT'
_computing_molecular_graphics 'ORTEP-3v2.01 (Farrugia, 1997)'
_computing_publication_material SHELXL-97
_computing_structure_refinement 'SHELXL-97 (Sheldrick, 1997)'
_computing_structure_solution 'SHELXS-97 (Sheldrick, 1997)'
_diffrn_ambient_temperature 173(2)
_diffrn_measured_fraction_theta_full 0.999
_diffrn_measured_fraction_theta_max 0.999
_diffrn_measurement_device_type 'Bruker Apex Kappa II-CCD-diffractometer'
_diffrn_measurement_method 'phi and omega scans'
_diffrn_radiation_monochromator graphite
_diffrn_radiation_source 'sealed tube'
_diffrn_radiation_type MoK\a
_diffrn_radiation_wavelength 0.71073
_diffrn_reflns_av_R_equivalents 0.0580
_diffrn_reflns_av_sigmaI/netI 0.0521
_diffrn_reflns_limit_h_max 21
_diffrn_reflns_limit_h_min -21
_diffrn_reflns_limit_k_max 22
_diffrn_reflns_limit_k_min -22
_diffrn_reflns_limit_l_max 16
_diffrn_reflns_limit_l_min -23
_diffrn_reflns_number 36033
_diffrn_reflns_theta_full 28.50
_diffrn_reflns_theta_max 28.50
_diffrn_reflns_theta_min 2.45
_exptl_absorpt_coefficient_mu 3.364
_exptl_absorpt_correction_T_max 0.7746
_exptl_absorpt_correction_T_min 0.3942
_exptl_absorpt_correction_type multi-scan
_exptl_absorpt_process_details '(SADABS; Sheldrick, 2004)'
_exptl_crystal_colour colourless
_exptl_crystal_density_diffrn 1.825
_exptl_crystal_density_method 'not measured'
_exptl_crystal_description plate
_exptl_crystal_F_000 2512
_exptl_crystal_size_max 0.34
_exptl_crystal_size_mid 0.20
_exptl_crystal_size_min 0.08
_refine_diff_density_max 0.624
_refine_diff_density_min -0.411
_refine_diff_density_rms 0.103
_refine_ls_extinction_method none
_refine_ls_goodness_of_fit_ref 1.009
_refine_ls_hydrogen_treatment constr
_refine_ls_matrix_type full
_refine_ls_number_parameters 205
_refine_ls_number_reflns 5877
_refine_ls_number_restraints 0
_refine_ls_restrained_S_all 1.009
_refine_ls_R_factor_all 0.0664
_refine_ls_R_factor_gt 0.0328
_refine_ls_shift/su_max 0.001
_refine_ls_shift/su_mean 0.000
_refine_ls_structure_factor_coef Fsqd
_refine_ls_weighting_details 'calc w=1/[\s^2^(Fo^2^)+(0.0273P)^2^+0.0000P] where P=(Fo^2^+2Fc^2^)/3'
_refine_ls_weighting_scheme calc
_refine_ls_wR_factor_gt 0.0612
_refine_ls_wR_factor_ref 0.0671
_reflns_number_gt 4100
_reflns_number_total 5877
_reflns_threshold_expression >2\s(I)
_cod_data_source_file ic500332s_si_001.cif
_cod_data_source_block av_ch55_n2p2cl2nga2cl5_15
_cod_depositor_comments 'Adding full bibliography for 4337958--4337967.cif.'
_cod_database_code 4337964

loop_
_symmetry_equiv_pos_as_xyz
'x, y, z'
'-x+1/2, -y, z+1/2'
'-x, y+1/2, -z+1/2'
'x+1/2, -y+1/2, -z'
'-x, -y, -z'
'x-1/2, y, -z-1/2'
'x, -y-1/2, z-1/2'
'-x-1/2, y-1/2, z'

loop_
_atom_site_label
_atom_site_type_symbol
_atom_site_fract_x
_atom_site_fract_y
_atom_site_fract_z
_atom_site_U_iso_or_equiv
_atom_site_adp_type
_atom_site_occupancy
_atom_site_symmetry_multiplicity
_atom_site_calc_flag
_atom_site_refinement_flags
P1 P 0.94644(4) 0.18381(4) 0.71611(4) 0.01709(15) Uani 1 1 d .
P2 P 1.00408(4) 0.04709(4) 0.71520(4) 0.02165(16) Uani 1 1 d .
N1 N 1.00470(13) 0.13181(11) 0.65670(12) 0.0188(5) Uani 1 1 d .
N2 N 0.94397(13) 0.10702(11) 0.77529(12) 0.0195(5) Uani 1 1 d .
N3 N 0.86378(13) 0.22237(11) 0.68684(12) 0.0193(5) Uani 1 1 d .
Si1 Si 1.06283(5) 0.15325(4) 0.57111(4) 0.02129(17) Uani 1 1 d .
Si2 Si 0.92009(5) 0.09452(4) 0.87537(4) 0.02204(17) Uani 1 1 d .
Cl1 Cl 1.01083(4) 0.27469(4) 0.76277(4) 0.02770(16) Uani 1 1 d .
Cl2 Cl 0.91327(5) -0.02318(4) 0.66195(5) 0.0379(2) Uani 1 1 d .
Cl3 Cl 0.70123(5) 0.09997(5) 0.72933(5) 0.0426(2) Uani 1 1 d .
Cl4 Cl 0.77249(5) 0.11905(5) 0.53371(5) 0.0411(2) Uani 1 1 d .
Cl5 Cl 0.89100(6) 0.40874(4) 0.61164(5) 0.0460(2) Uani 1 1 d .
Cl6 Cl 0.80820(6) 0.37984(4) 0.80381(5) 0.0446(2) Uani 1 1 d .
Cl7 Cl 0.70530(5) 0.29395(4) 0.63696(5) 0.0389(2) Uani 1 1 d .
Ga1 Ga 0.769429(18) 0.167706(16) 0.646641(18) 0.02315(8) Uani 1 1 d .
Ga2 Ga 0.830603(19) 0.332174(16) 0.692243(18) 0.02462(9) Uani 1 1 d .
C1 C 1.12059(18) 0.24712(15) 0.58889(17) 0.0314(7) Uani 1 1 d .
H1A H 1.0815 0.2918 0.5953 0.047 Uiso 1 1 calc R
H1B H 1.1570 0.2582 0.5449 0.047 Uiso 1 1 calc R
H1C H 1.1539 0.2413 0.6359 0.047 Uiso 1 1 calc R
C2 C 0.98940(19) 0.16588(18) 0.49048(17) 0.0352(7) Uani 1 1 d .
H2A H 0.9556 0.1172 0.4854 0.053 Uiso 1 1 calc R
H2B H 1.0201 0.1750 0.4424 0.053 Uiso 1 1 calc R
H2C H 0.9534 0.2122 0.5008 0.053 Uiso 1 1 calc R
C3 C 1.12975(18) 0.06430(16) 0.55837(18) 0.0343(7) Uani 1 1 d .
H3A H 1.1665 0.0590 0.6031 0.051 Uiso 1 1 calc R
H3B H 1.1629 0.0707 0.5114 0.051 Uiso 1 1 calc R
H3C H 1.0953 0.0159 0.5539 0.051 Uiso 1 1 calc R
C4 C 0.8806(2) -0.00879(16) 0.88423(18) 0.0375(8) Uani 1 1 d .
H4A H 0.8302 -0.0145 0.8532 0.056 Uiso 1 1 calc R
H4B H 0.8679 -0.0202 0.9385 0.056 Uiso 1 1 calc R
H4C H 0.9225 -0.0468 0.8657 0.056 Uiso 1 1 calc R
C5 C 1.01845(17) 0.11047(16) 0.92794(16) 0.0283(7) Uani 1 1 d .
H5A H 1.0604 0.0732 0.9082 0.042 Uiso 1 1 calc R
H5B H 1.0098 0.1007 0.9832 0.042 Uiso 1 1 calc R
H5C H 1.0372 0.1660 0.9202 0.042 Uiso 1 1 calc R
C6 C 0.84219(17) 0.17204(17) 0.89856(17) 0.0333(7) Uani 1 1 d .
H6A H 0.8664 0.2256 0.8912 0.050 Uiso 1 1 calc R
H6B H 0.8245 0.1660 0.9524 0.050 Uiso 1 1 calc R
H6C H 0.7943 0.1657 0.8644 0.050 Uiso 1 1 calc R

loop_
_atom_site_aniso_label
_atom_site_aniso_U_11
_atom_site_aniso_U_22
_atom_site_aniso_U_33
_atom_site_aniso_U_23
_atom_site_aniso_U_13
_atom_site_aniso_U_12
P1 0.0181(3) 0.0163(3) 0.0169(4) -0.0020(3) -0.0001(3) -0.0010(2)
P2 0.0251(4) 0.0179(3) 0.0219(4) 0.0008(3) 0.0001(3) 0.0027(3)
N1 0.0205(12) 0.0148(9) 0.0212(13) 0.0017(9) 0.0017(10) 0.0027(8)
N2 0.0240(12) 0.0176(10) 0.0167(13) 0.0012(9) -0.0018(10) 0.0011(9)
N3 0.0191(11) 0.0175(10) 0.0214(13) -0.0002(9) -0.0002(9) 0.0003(8)
Si1 0.0229(4) 0.0211(4) 0.0199(5) 0.0003(3) 0.0035(3) 0.0016(3)
Si2 0.0224(4) 0.0266(4) 0.0171(4) 0.0023(3) -0.0002(3) -0.0008(3)
Cl1 0.0281(4) 0.0239(3) 0.0312(4) -0.0080(3) -0.0034(3) -0.0058(3)
Cl2 0.0476(5) 0.0277(4) 0.0382(5) -0.0079(3) -0.0021(4) -0.0120(3)
Cl3 0.0390(5) 0.0498(4) 0.0390(5) 0.0091(4) 0.0006(4) -0.0199(4)
Cl4 0.0380(5) 0.0546(5) 0.0306(5) -0.0126(4) -0.0080(4) 0.0033(4)
Cl5 0.0648(6) 0.0315(4) 0.0419(5) 0.0068(3) 0.0165(4) -0.0096(4)
Cl6 0.0669(6) 0.0320(4) 0.0350(5) -0.0065(3) 0.0153(4) 0.0121(4)
Cl7 0.0265(4) 0.0346(4) 0.0556(6) 0.0028(4) -0.0048(4) 0.0104(3)
Ga1 0.02019(16) 0.02469(15) 0.02458(19) 0.00057(13) -0.00223(13) -0.00158(12)
Ga2 0.02860(17) 0.01780(14) 0.0275(2) 0.00054(12) 0.00621(14) 0.00315(12)
C1 0.0306(16) 0.0311(15) 0.0324(19) 0.0018(13) 0.0065(14) -0.0068(12)
C2 0.0369(19) 0.0454(17) 0.0232(18) 0.0062(14) -0.0024(14) 0.0018(15)
C3 0.0355(18) 0.0347(16) 0.033(2) -0.0019(13) 0.0067(14) 0.0095(13)
C4 0.043(2) 0.0365(16) 0.033(2) 0.0131(14) -0.0014(15) -0.0114(14)
C5 0.0283(16) 0.0345(15) 0.0221(17) -0.0020(12) -0.0048(13) 0.0027(12)
C6 0.0247(16) 0.0499(18) 0.0253(18) -0.0023(14) 0.0010(13) 0.0063(14)

loop_
_atom_type_symbol
_atom_type_description
_atom_type_scat_dispersion_real
_atom_type_scat_dispersion_imag
_atom_type_scat_source
C C 0.0033 0.0016 'International Tables Vol C Tables 4.2.6.8 and 6.1.1.4'
H H 0.0000 0.0000 'International Tables Vol C Tables 4.2.6.8 and 6.1.1.4'
N N 0.0061 0.0033 'International Tables Vol C Tables 4.2.6.8 and 6.1.1.4'
Si Si 0.0817 0.0704 'International Tables Vol C Tables 4.2.6.8 and 6.1.1.4'
P P 0.1023 0.0942 'International Tables Vol C Tables 4.2.6.8 and 6.1.1.4'
Cl Cl 0.1484 0.1585 'International Tables Vol C Tables 4.2.6.8 and 6.1.1.4'
Ga Ga 0.2307 1.6083 'International Tables Vol C Tables 4.2.6.8 and 6.1.1.4'

loop_
_geom_angle_atom_site_label_1
_geom_angle_atom_site_label_2
_geom_angle_atom_site_label_3
_geom_angle
N3 P1 N2 120.04(11)
N3 P1 N1 120.17(11)
N2 P1 N1 89.74(10)
N3 P1 Cl1 105.37(8)
N2 P1 Cl1 110.37(8)
N1 P1 Cl1 110.58(8)
N3 P1 P2 134.45(8)
N2 P1 P2 44.93(8)
N1 P1 P2 44.83(7)
Cl1 P1 P2 120.18(4)
N1 P2 N2 83.53(10)
N1 P2 Cl2 101.55(8)
N2 P2 Cl2 101.04(8)
N1 P2 P1 41.83(7)
N2 P2 P1 41.71(7)
Cl2 P2 P1 104.67(4)
P1 N1 P2 93.35(11)
P1 N1 Si1 135.66(12)
P2 N1 Si1 130.37(12)
P1 N2 P2 93.37(11)
P1 N2 Si2 134.63(12)
P2 N2 Si2 129.39(12)
P1 N3 Ga2 128.06(12)
P1 N3 Ga1 127.27(11)
Ga2 N3 Ga1 104.43(10)
N1 Si1 C1 107.22(12)
N1 Si1 C2 108.12(12)
C1 Si1 C2 110.85(13)
N1 Si1 C3 104.31(12)
C1 Si1 C3 113.64(13)
C2 Si1 C3 112.22(14)
N2 Si2 C4 105.34(12)
N2 Si2 C6 106.09(12)
C4 Si2 C6 113.37(14)
N2 Si2 C5 105.92(12)
C4 Si2 C5 113.03(13)
C6 Si2 C5 112.28(13)
Ga2 Cl7 Ga1 80.23(2)
N3 Ga1 Cl4 120.03(7)
N3 Ga1 Cl3 114.89(7)
Cl4 Ga1 Cl3 115.54(3)
N3 Ga1 Cl7 87.33(6)
Cl4 Ga1 Cl7 106.63(3)
Cl3 Ga1 Cl7 106.98(3)
N3 Ga1 Ga2 37.76(6)
Cl4 Ga1 Ga2 125.54(3)
Cl3 Ga1 Ga2 118.28(3)
Cl7 Ga1 Ga2 49.63(2)
N3 Ga2 Cl6 116.82(7)
N3 Ga2 Cl5 114.33(7)
Cl6 Ga2 Cl5 116.94(3)
N3 Ga2 Cl7 87.90(6)
Cl6 Ga2 Cl7 109.14(3)
Cl5 Ga2 Cl7 107.04(4)
N3 Ga2 Ga1 37.82(6)
Cl6 Ga2 Ga1 121.47(3)
Cl5 Ga2 Ga1 121.47(3)
Cl7 Ga2 Ga1 50.144(18)
Si1 C1 H1A 109.5
Si1 C1 H1B 109.5
H1A C1 H1B 109.5
Si1 C1 H1C 109.5
H1A C1 H1C 109.5
H1B C1 H1C 109.5
Si1 C2 H2A 109.5
Si1 C2 H2B 109.5
H2A C2 H2B 109.5
Si1 C2 H2C 109.5
H2A C2 H2C 109.5
H2B C2 H2C 109.5
Si1 C3 H3A 109.5
Si1 C3 H3B 109.5
H3A C3 H3B 109.5
Si1 C3 H3C 109.5
H3A C3 H3C 109.5
H3B C3 H3C 109.5
Si2 C4 H4A 109.5
Si2 C4 H4B 109.5
H4A C4 H4B 109.5
Si2 C4 H4C 109.5
H4A C4 H4C 109.5
H4B C4 H4C 109.5
Si2 C5 H5A 109.5
Si2 C5 H5B 109.5
H5A C5 H5B 109.5
Si2 C5 H5C 109.5
H5A C5 H5C 109.5
H5B C5 H5C 109.5
Si2 C6 H6A 109.5
Si2 C6 H6B 109.5
H6A C6 H6B 109.5
Si2 C6 H6C 109.5
H6A C6 H6C 109.5
H6B C6 H6C 109.5

loop_
_geom_bond_atom_site_label_1
_geom_bond_atom_site_label_2
_geom_bond_distance
P1 N3 1.565(2)
P1 N2 1.636(2)
P1 N1 1.640(2)
P1 Cl1 2.0032(9)
P1 P2 2.4546(9)
P2 N1 1.733(2)
P2 N2 1.736(2)
P2 Cl2 2.0890(10)
N1 Si1 1.789(2)
N2 Si2 1.786(2)
N3 Ga2 1.9034(19)
N3 Ga1 1.906(2)
Si1 C1 1.843(3)
Si1 C2 1.843(3)
Si1 C3 1.844(3)
Si2 C4 1.837(3)
Si2 C6 1.845(3)
Si2 C5 1.850(3)
Cl3 Ga1 2.1275(8)
Cl4 Ga1 2.1149(8)
Cl5 Ga2 2.1247(8)
Cl6 Ga2 2.1173(8)
Cl7 Ga2 2.3273(8)
Cl7 Ga1 2.3450(7)
Ga1 Ga2 3.0104(4)
C1 H1A 0.9800
C1 H1B 0.9800
C1 H1C 0.9800
C2 H2A 0.9800
C2 H2B 0.9800
C2 H2C 0.9800
C3 H3A 0.9800
C3 H3B 0.9800
C3 H3C 0.9800
C4 H4A 0.9800
C4 H4B 0.9800
C4 H4C 0.9800
C5 H5A 0.9800
C5 H5B 0.9800
C5 H5C 0.9800
C6 H6A 0.9800
C6 H6B 0.9800
C6 H6C 0.9800

loop_
_geom_torsion_atom_site_label_1
_geom_torsion_atom_site_label_2
_geom_torsion_atom_site_label_3
_geom_torsion_atom_site_label_4
_geom_torsion
N3 P1 P2 N1 90.67(16)
N2 P1 P2 N1 -178.77(15)
Cl1 P1 P2 N1 -89.52(11)
N3 P1 P2 N2 -90.56(16)
N1 P1 P2 N2 178.77(15)
Cl1 P1 P2 N2 89.25(12)
N3 P1 P2 Cl2 -0.34(13)
N2 P1 P2 Cl2 90.21(11)
N1 P1 P2 Cl2 -91.01(11)
Cl1 P1 P2 Cl2 179.47(5)
N3 P1 N1 P2 -124.34(11)
N2 P1 N1 P2 0.87(11)
Cl1 P1 N1 P2 112.59(8)
N3 P1 N1 Si1 64.4(2)
N2 P1 N1 Si1 -170.36(19)
Cl1 P1 N1 Si1 -58.6(2)
P2 P1 N1 Si1 -171.2(2)
N2 P2 N1 P1 -0.82(10)
Cl2 P2 N1 P1 99.17(9)
N2 P2 N1 Si1 171.14(17)
Cl2 P2 N1 Si1 -88.87(15)
P1 P2 N1 Si1 172.0(2)
N3 P1 N2 P2 124.44(12)
N1 P1 N2 P2 -0.87(11)
Cl1 P1 N2 P2 -112.78(8)
N3 P1 N2 Si2 -73.5(2)
N1 P1 N2 Si2 161.18(19)
Cl1 P1 N2 Si2 49.3(2)
P2 P1 N2 Si2 162.1(2)
N1 P2 N2 P1 0.82(10)
Cl2 P2 N2 P1 -99.73(9)
N1 P2 N2 Si2 -162.69(17)
Cl2 P2 N2 Si2 96.76(15)
P1 P2 N2 Si2 -163.5(2)
N2 P1 N3 Ga2 126.03(15)
N1 P1 N3 Ga2 -124.69(15)
Cl1 P1 N3 Ga2 0.86(17)
P2 P1 N3 Ga2 -179.31(7)
N2 P1 N3 Ga1 -47.5(2)
N1 P1 N3 Ga1 61.82(18)
Cl1 P1 N3 Ga1 -172.63(12)
P2 P1 N3 Ga1 7.2(2)
P1 N1 Si1 C1 45.1(2)
P2 N1 Si1 C1 -123.40(17)
P1 N1 Si1 C2 -74.5(2)
P2 N1 Si1 C2 117.03(18)
P1 N1 Si1 C3 165.89(19)
P2 N1 Si1 C3 -2.6(2)
P1 N2 Si2 C4 151.47(19)
P2 N2 Si2 C4 -52.0(2)
P1 N2 Si2 C6 31.0(2)
P2 N2 Si2 C6 -172.46(16)
P1 N2 Si2 C5 -88.5(2)
P2 N2 Si2 C5 68.02(18)
P1 N3 Ga1 Cl4 -74.80(16)
Ga2 N3 Ga1 Cl4 110.49(8)
P1 N3 Ga1 Cl3 70.00(16)
Ga2 N3 Ga1 Cl3 -104.71(8)
P1 N3 Ga1 Cl7 177.50(15)
Ga2 N3 Ga1 Cl7 2.79(8)
P1 N3 Ga1 Ga2 174.7(2)
Ga2 Cl7 Ga1 N3 -2.24(7)
Ga2 Cl7 Ga1 Cl4 -122.84(3)
Ga2 Cl7 Ga1 Cl3 112.99(3)
P1 N3 Ga2 Cl6 -67.03(17)
Ga1 N3 Ga2 Cl6 107.62(8)
P1 N3 Ga2 Cl5 74.76(16)
Ga1 N3 Ga2 Cl5 -110.59(8)
P1 N3 Ga2 Cl7 -177.46(15)
Ga1 N3 Ga2 Cl7 -2.81(8)
P1 N3 Ga2 Ga1 -174.7(2)
Ga1 Cl7 Ga2 N3 2.25(7)
Ga1 Cl7 Ga2 Cl6 -115.48(3)
Ga1 Cl7 Ga2 Cl5 117.09(3)
Cl4 Ga1 Ga2 N3 -94.72(11)
Cl3 Ga1 Ga2 N3 94.93(11)
Cl7 Ga1 Ga2 N3 -176.34(11)
N3 Ga1 Ga2 Cl6 -94.25(11)
Cl4 Ga1 Ga2 Cl6 171.03(4)
Cl3 Ga1 Ga2 Cl6 0.68(5)
Cl7 Ga1 Ga2 Cl6 89.41(4)
N3 Ga1 Ga2 Cl5 89.97(11)
Cl4 Ga1 Ga2 Cl5 -4.75(5)
Cl3 Ga1 Ga2 Cl5 -175.11(4)
Cl7 Ga1 Ga2 Cl5 -86.37(4)
N3 Ga1 Ga2 Cl7 176.34(11)
Cl4 Ga1 Ga2 Cl7 81.62(4)
Cl3 Ga1 Ga2 Cl7 -88.74(4)
